data_7117515
loop_
_publ_author_name
'Jixi Guo'
'Danqing Liu'
'Jiahui Zhang'
'Jiji Zhang'
'Qian Miao'
'Zuowei Xie'

_publ_section_title
;
 o-Carborane functionalized pentacenes: synthesis, molecular packing and
 ambipolar organic thin-film transistors
;
_journal_name_full Chem.Commun.
_journal_page_first 12004
_journal_paper_doi 10.1039/C5cc03608A
_journal_volume 51
_journal_year 2015
_chemical_formula_sum 'C38 H50 B20'
_chemical_formula_weight 722.98
_chemical_name_systematic
; 
 ? 
;
_space_group_IT_number 14
_symmetry_cell_setting monoclinic
_symmetry_space_group_name_Hall '-P 2yn'
_symmetry_space_group_name_H-M 'P 1 21/n 1'
_atom_sites_solution_hydrogens geom
_atom_sites_solution_primary direct
_atom_sites_solution_secondary difmap
_audit_creation_method SHELXL-97
_audit_update_record
;
2015-04-16 deposited with the CCDC.
2015-06-19 downloaded from the CCDC.
;
_cell_angle_alpha 90.00
_cell_angle_beta 93.691(4)
_cell_angle_gamma 90.00
_cell_formula_units_Z 2
_cell_length_a 6.7399(11)
_cell_length_b 9.6832(16)
_cell_length_c 30.293(5)
_cell_measurement_reflns_used 1413
_cell_measurement_temperature 140(2)
_cell_measurement_theta_max 25.28
_cell_measurement_theta_min 2.21
_cell_volume 1972.9(6)
_computing_cell_refinement 'Bruker SAINT'
_computing_data_collection 'Bruker APEX2'
_computing_data_reduction 'Bruker SAINT'
_computing_molecular_graphics 'Bruker SHELXTL'
_computing_publication_material 'Bruker SHELXTL'
_computing_structure_refinement 'SHELXL-97 (Sheldrick, 1997)'
_computing_structure_solution 'SHELXS-97 (Sheldrick, 1990)'
_diffrn_ambient_temperature 140(2)
_diffrn_measured_fraction_theta_full 1.000
_diffrn_measured_fraction_theta_max 1.000
_diffrn_measurement_device_type 'Bruker APEX-II CCD'
_diffrn_measurement_method '\f and \w scans'
_diffrn_radiation_monochromator graphite
_diffrn_radiation_source 'fine-focus sealed tube'
_diffrn_radiation_type MoK\a
_diffrn_radiation_wavelength 0.71073
_diffrn_reflns_av_R_equivalents 0.0739
_diffrn_reflns_av_sigmaI/netI 0.0727
_diffrn_reflns_limit_h_max 8
_diffrn_reflns_limit_h_min -8
_diffrn_reflns_limit_k_max 11
_diffrn_reflns_limit_k_min -11
_diffrn_reflns_limit_l_max 26
_diffrn_reflns_limit_l_min -37
_diffrn_reflns_number 14074
_diffrn_reflns_theta_full 26.00
_diffrn_reflns_theta_max 26.00
_diffrn_reflns_theta_min 2.21
_diffrn_standards_number 0
_exptl_absorpt_coefficient_mu 0.061
_exptl_absorpt_correction_T_max 0.9988
_exptl_absorpt_correction_T_min 0.9849
_exptl_absorpt_correction_type multi-scan
_exptl_absorpt_process_details sadabs
_exptl_crystal_colour black
_exptl_crystal_density_diffrn 1.217
_exptl_crystal_density_method 'not measured'
_exptl_crystal_description block
_exptl_crystal_F_000 756
_exptl_crystal_size_max 0.25
_exptl_crystal_size_mid 0.12
_exptl_crystal_size_min 0.02
_refine_diff_density_max 0.302
_refine_diff_density_min -0.848
_refine_diff_density_rms 0.101
_refine_ls_extinction_method none
_refine_ls_goodness_of_fit_ref 1.084
_refine_ls_hydrogen_treatment riding
_refine_ls_matrix_type full
_refine_ls_number_parameters 263
_refine_ls_number_reflns 3886
_refine_ls_number_restraints 0
_refine_ls_restrained_S_all 1.084
_refine_ls_R_factor_all 0.1577
_refine_ls_R_factor_gt 0.1091
_refine_ls_shift/su_max 0.007
_refine_ls_shift/su_mean 0.001
_refine_ls_structure_factor_coef Fsqd
_refine_ls_weighting_details 'calc w=1/[\s^2^(Fo^2^)+(0.1687P)^2^+3.7929P] where P=(Fo^2^+2Fc^2^)/3'
_refine_ls_weighting_scheme calc
_refine_ls_wR_factor_gt 0.3067
_refine_ls_wR_factor_ref 0.3423
_reflns_number_gt 2372
_reflns_number_total 3886
_reflns_threshold_expression >2sigma(I)
_cod_data_source_file c5cc03608a2.cif
_cod_data_source_block 4
_cod_original_sg_symbol_H-M P2(1)/n
_cod_database_code 7117515

loop_
_symmetry_equiv_pos_as_xyz
'x, y, z'
'-x+1/2, y+1/2, -z+1/2'
'-x, -y, -z'
'x-1/2, -y-1/2, z-1/2'

loop_
_atom_site_label
_atom_site_type_symbol
_atom_site_fract_x
_atom_site_fract_y
_atom_site_fract_z
_atom_site_U_iso_or_equiv
_atom_site_adp_type
_atom_site_occupancy
_atom_site_symmetry_multiplicity
_atom_site_calc_flag
_atom_site_refinement_flags
_atom_site_disorder_assembly
_atom_site_disorder_group
B3 B 0.8996(7) 0.6158(5) 0.82363(16) 0.0269(11) Uani 1 1 d . . .
H3 H 1.0226 0.6869 0.8152 0.032 Uiso 1 1 calc R . .
B4 B 0.9380(8) 0.4803(6) 0.86234(19) 0.0351(12) Uani 1 1 d . . .
H4 H 1.0880 0.4605 0.8793 0.042 Uiso 1 1 calc R . .
B5 B 0.7138(8) 0.4577(5) 0.89041(19) 0.0349(12) Uani 1 1 d . . .
H5 H 0.7159 0.4229 0.9257 0.042 Uiso 1 1 calc R . .
B6 B 0.5380(7) 0.5816(5) 0.86837(17) 0.0293(11) Uani 1 1 d . . .
H6 H 0.4253 0.6300 0.8892 0.035 Uiso 1 1 calc R . .
B7 B 0.7101(7) 0.5662(5) 0.78399(17) 0.0284(11) Uani 1 1 d . . .
H7 H 0.7088 0.6026 0.7489 0.034 Uiso 1 1 calc R . .
B8 B 0.8866(8) 0.4438(6) 0.80613(18) 0.0325(12) Uani 1 1 d . . .
H8 H 1.0023 0.3981 0.7856 0.039 Uiso 1 1 calc R . .
B9 B 0.7698(8) 0.3455(5) 0.84703(19) 0.0346(12) Uani 1 1 d . . .
H9 H 0.8079 0.2345 0.8535 0.041 Uiso 1 1 calc R . .
B10 B 0.5236(8) 0.4088(5) 0.85045(19) 0.0329(12) Uani 1 1 d . . .
H10 H 0.3984 0.3400 0.8592 0.039 Uiso 1 1 calc R . .
B11 B 0.4862(7) 0.5445(5) 0.81153(18) 0.0288(11) Uani 1 1 d . . .
H11 H 0.3371 0.5669 0.7946 0.035 Uiso 1 1 calc R . .
B12 B 0.6289(8) 0.3978(5) 0.79837(19) 0.0333(12) Uani 1 1 d . . .
H12 H 0.5740 0.3214 0.7726 0.040 Uiso 1 1 calc R . .
C1 C 0.7896(6) 0.6174(4) 0.87359(14) 0.0285(10) Uani 1 1 d . . .
C2 C 0.6547(6) 0.6685(4) 0.82734(14) 0.0258(9) Uani 1 1 d . . .
C11 C 0.8517(7) 0.7206(5) 0.90459(16) 0.0366(11) Uani 1 1 d . . .
C12 C 0.8979(7) 0.8061(5) 0.93228(16) 0.0399(12) Uani 1 1 d . . .
C13 C 0.9501(7) 0.9055(5) 0.96604(16) 0.0389(12) Uani 1 1 d . . .
C14 C 0.8193(7) 1.0131(5) 0.97339(16) 0.0383(12) Uani 1 1 d . . .
C15 C 0.6365(8) 1.0308(6) 0.94839(16) 0.0430(13) Uani 1 1 d . . .
H15 H 0.6010 0.9674 0.9253 0.052 Uiso 1 1 calc R . .
C16 C 0.5105(8) 1.1355(6) 0.95648(16) 0.0406(12) Uani 1 1 d . . .
C17 C 0.3374(16) 1.1412(10) 0.9350(3) 0.102(3) Uani 1 1 d . . .
H17 H 0.3054 1.0718 0.9135 0.122 Uiso 1 1 calc R . .
C18 C 0.1991(17) 1.2407(10) 0.9414(3) 0.106(3) Uani 1 1 d . . .
H18 H 0.0744 1.2431 0.9248 0.128 Uiso 1 1 calc R . .
C19 C 0.2560(17) 1.3452(11) 0.9759(4) 0.113(3) Uani 1 1 d . . .
H19 H 0.1702 1.4197 0.9819 0.135 Uiso 1 1 calc R . .
C20 C 0.4426(14) 1.3294(10) 0.9991(3) 0.093(3) Uani 1 1 d . . .
H20 H 0.4808 1.3929 1.0220 0.111 Uiso 1 1 calc R . .
C21 C 0.5599(8) 1.2335(5) 0.99043(16) 0.0375(11) Uani 1 1 d . . .
C22 C 0.7357(8) 1.2212(5) 1.01538(16) 0.0401(12) Uani 1 1 d . . .
H22 H 0.7687 1.2872 1.0379 0.048 Uiso 1 1 calc R . .
C23 C 0.8699(7) 1.1112(5) 1.00813(15) 0.0353(11) Uani 1 1 d . . .
C24 C 0.6207(6) 0.8231(4) 0.82132(15) 0.0307(10) Uani 1 1 d . . .
H24A H 0.7026 0.8724 0.8446 0.037 Uiso 1 1 calc R . .
H24B H 0.6690 0.8507 0.7924 0.037 Uiso 1 1 calc R . .
C25 C 0.4112(7) 0.8701(5) 0.82301(18) 0.0389(12) Uani 1 1 d . . .
H25A H 0.3618 0.8434 0.8519 0.047 Uiso 1 1 calc R . .
H25B H 0.3284 0.8222 0.7996 0.047 Uiso 1 1 calc R . .
C26 C 0.3869(7) 1.0251(5) 0.81696(18) 0.0412(12) Uani 1 1 d . . .
H26A H 0.4710 1.0735 0.8401 0.049 Uiso 1 1 calc R . .
H26B H 0.4331 1.0519 0.7878 0.049 Uiso 1 1 calc R . .
C27 C 0.1724(9) 1.0701(6) 0.8197(2) 0.0647(19) Uani 1 1 d . . .
H27A H 0.0894 1.0251 0.7962 0.097 Uiso 1 1 calc R . .
H27B H 0.1632 1.1705 0.8163 0.097 Uiso 1 1 calc R . .
H27C H 0.1261 1.0436 0.8486 0.097 Uiso 1 1 calc R . .

loop_
_atom_site_aniso_label
_atom_site_aniso_U_11
_atom_site_aniso_U_22
_atom_site_aniso_U_33
_atom_site_aniso_U_23
_atom_site_aniso_U_13
_atom_site_aniso_U_12
B3 0.022(2) 0.027(2) 0.032(3) -0.004(2) 0.0050(19) 0.0002(19)
B4 0.028(3) 0.031(3) 0.045(3) 0.000(2) -0.002(2) 0.005(2)
B5 0.040(3) 0.027(3) 0.038(3) 0.004(2) 0.005(2) 0.001(2)
B6 0.027(2) 0.025(2) 0.038(3) 0.000(2) 0.009(2) -0.002(2)
B7 0.030(3) 0.026(2) 0.030(3) -0.007(2) 0.004(2) -0.005(2)
B8 0.027(2) 0.032(3) 0.039(3) -0.005(2) 0.005(2) 0.003(2)
B9 0.038(3) 0.019(2) 0.048(3) -0.002(2) 0.009(2) 0.002(2)
B10 0.030(3) 0.024(3) 0.044(3) -0.003(2) 0.006(2) -0.003(2)
B11 0.024(2) 0.022(2) 0.040(3) -0.007(2) 0.002(2) -0.0022(19)
B12 0.032(3) 0.025(3) 0.043(3) -0.009(2) 0.006(2) 0.000(2)
C1 0.025(2) 0.027(2) 0.033(2) -0.0028(18) -0.0004(17) -0.0015(18)
C2 0.022(2) 0.024(2) 0.031(2) -0.0020(18) 0.0016(17) -0.0019(17)
C11 0.036(3) 0.040(3) 0.033(3) -0.003(2) -0.0001(19) -0.003(2)
C12 0.040(3) 0.043(3) 0.037(3) -0.008(2) 0.005(2) -0.006(2)
C13 0.040(3) 0.045(3) 0.032(3) -0.013(2) 0.004(2) -0.017(2)
C14 0.040(3) 0.041(3) 0.034(3) -0.006(2) 0.004(2) -0.014(2)
C15 0.042(3) 0.055(3) 0.032(3) -0.013(2) 0.006(2) -0.014(3)
C16 0.036(3) 0.050(3) 0.035(3) 0.004(2) -0.003(2) -0.009(2)
C17 0.147(9) 0.085(6) 0.075(6) 0.006(5) 0.026(6) 0.022(6)
C18 0.138(9) 0.092(7) 0.091(6) 0.006(5) 0.026(6) 0.021(6)
C19 0.130(9) 0.089(7) 0.118(8) 0.014(6) 0.005(7) 0.008(6)
C20 0.105(7) 0.096(6) 0.078(5) 0.009(5) 0.010(5) -0.013(6)
C21 0.042(3) 0.034(3) 0.038(3) -0.002(2) 0.013(2) -0.002(2)
C22 0.050(3) 0.036(3) 0.034(3) -0.007(2) 0.005(2) -0.017(2)
C23 0.034(2) 0.038(3) 0.034(3) -0.009(2) 0.0061(19) -0.012(2)
C24 0.032(2) 0.024(2) 0.037(2) 0.0013(19) 0.0035(18) -0.0015(18)
C25 0.030(2) 0.023(2) 0.063(3) -0.001(2) -0.001(2) 0.0065(19)
C26 0.043(3) 0.030(3) 0.049(3) -0.001(2) -0.006(2) 0.008(2)
C27 0.049(3) 0.042(3) 0.100(5) -0.007(3) -0.018(3) 0.022(3)

loop_
_atom_type_symbol
_atom_type_description
_atom_type_scat_dispersion_real
_atom_type_scat_dispersion_imag
_atom_type_scat_source
C C 0.0033 0.0016 'International Tables Vol C Tables 4.2.6.8 and 6.1.1.4'
H H 0.0000 0.0000 'International Tables Vol C Tables 4.2.6.8 and 6.1.1.4'
B B 0.0013 0.0007 'International Tables Vol C Tables 4.2.6.8 and 6.1.1.4'

loop_
_geom_angle_atom_site_label_1
_geom_angle_atom_site_label_2
_geom_angle_atom_site_label_3
_geom_angle
_geom_angle_site_symmetry_1
_geom_angle_site_symmetry_3
C1 B3 C2 58.5(2) . .
C1 B3 B8 105.0(4) . .
C2 B3 B8 105.7(3) . .
C1 B3 B7 105.4(3) . .
C2 B3 B7 58.3(3) . .
B8 B3 B7 60.9(3) . .
C1 B3 B4 58.6(3) . .
C2 B3 B4 105.9(3) . .
B8 B3 B4 59.8(3) . .
B7 B3 B4 108.6(4) . .
C1 B3 H3 124.1 . .
C2 B3 H3 123.7 . .
B8 B3 H3 122.6 . .
B7 B3 H3 121.8 . .
B4 B3 H3 121.9 . .
C1 B4 B8 105.6(4) . .
C1 B4 B3 59.6(3) . .
B8 B4 B3 59.6(3) . .
C1 B4 B9 104.6(4) . .
B8 B4 B9 60.9(3) . .
B3 B4 B9 108.0(4) . .
C1 B4 B5 58.6(3) . .
B8 B4 B5 108.4(4) . .
B3 B4 B5 108.2(4) . .
B9 B4 B5 59.3(3) . .
C1 B4 H4 124.3 . .
B8 B4 H4 121.8 . .
B3 B4 H4 121.4 . .
B9 B4 H4 122.5 . .
B5 B4 H4 121.7 . .
C1 B5 B9 104.6(4) . .
C1 B5 B10 104.7(4) . .
B9 B5 B10 60.4(3) . .
C1 B5 B6 59.1(3) . .
B9 B5 B6 107.7(4) . .
B10 B5 B6 59.4(3) . .
C1 B5 B4 58.2(3) . .
B9 B5 B4 59.7(3) . .
B10 B5 B4 107.7(4) . .
B6 B5 B4 107.5(4) . .
C1 B5 H5 124.7 . .
B9 B5 H5 122.4 . .
B10 B5 H5 122.4 . .
B6 B5 H5 121.8 . .
B4 B5 H5 122.0 . .
C1 B6 C2 58.7(3) . .
C1 B6 B10 104.7(3) . .
C2 B6 B10 105.0(4) . .
C1 B6 B11 105.1(3) . .
C2 B6 B11 58.0(3) . .
B10 B6 B11 60.3(3) . .
C1 B6 B5 58.4(3) . .
C2 B6 B5 105.9(4) . .
B10 B6 B5 59.9(3) . .
B11 B6 B5 108.2(4) . .
C1 B6 H6 124.2 . .
C2 B6 H6 123.8 . .
B10 B6 H6 123.0 . .
B11 B6 H6 122.2 . .
B5 B6 H6 121.9 . .
C2 B7 B3 60.1(3) . .
C2 B7 B8 105.7(4) . .
B3 B7 B8 59.2(3) . .
C2 B7 B12 104.9(3) . .
B3 B7 B12 107.7(4) . .
B8 B7 B12 60.5(3) . .
C2 B7 B11 58.3(3) . .
B3 B7 B11 108.1(4) . .
B8 B7 B11 108.1(4) . .
B12 B7 B11 59.7(3) . .
C2 B7 H7 124.0 . .
B3 B7 H7 121.5 . .
B8 B7 H7 122.1 . .
B12 B7 H7 122.5 . .
B11 B7 H7 121.8 . .
B3 B8 B4 60.7(3) . .
B3 B8 B7 59.9(3) . .
B4 B8 B7 108.5(4) . .
B3 B8 B9 108.3(4) . .
B4 B8 B9 60.1(3) . .
B7 B8 B9 107.6(4) . .
B3 B8 B12 107.8(3) . .
B4 B8 B12 107.9(4) . .
B7 B8 B12 59.8(3) . .
B9 B8 B12 59.5(3) . .
B3 B8 H8 121.5 . .
B4 B8 H8 121.3 . .
B7 B8 H8 121.7 . .
B9 B8 H8 121.9 . .
B12 B8 H8 122.1 . .
B5 B9 B4 61.0(3) . .
B5 B9 B12 108.3(4) . .
B4 B9 B12 107.8(4) . .
B5 B9 B10 60.0(3) . .
B4 B9 B10 108.4(4) . .
B12 B9 B10 59.9(3) . .
B5 B9 B8 108.3(4) . .
B4 B9 B8 59.0(3) . .
B12 B9 B8 60.5(3) . .
B10 B9 B8 108.2(4) . .
B5 B9 H9 121.2 . .
B4 B9 H9 121.7 . .
B12 B9 H9 121.6 . .
B10 B9 H9 121.7 . .
B8 B9 H9 121.8 . .
B6 B10 B5 60.7(3) . .
B6 B10 B11 60.2(3) . .
B5 B10 B11 108.8(4) . .
B6 B10 B12 108.3(4) . .
B5 B10 B12 108.1(4) . .
B11 B10 B12 60.1(3) . .
B6 B10 B9 108.2(4) . .
B5 B10 B9 59.6(3) . .
B11 B10 B9 108.0(4) . .
B12 B10 B9 60.0(3) . .
B6 B10 H10 121.3 . .
B5 B10 H10 121.4 . .
B11 B10 H10 121.4 . .
B12 B10 H10 121.7 . .
B9 B10 H10 121.9 . .
C2 B11 B6 59.8(3) . .
C2 B11 B10 105.8(4) . .
B6 B11 B10 59.6(3) . .
C2 B11 B12 105.5(3) . .
B6 B11 B12 107.8(4) . .
B10 B11 B12 60.0(3) . .
C2 B11 B7 58.6(3) . .
B6 B11 B7 108.1(3) . .
B10 B11 B7 108.1(4) . .
B12 B11 B7 60.1(3) . .
C2 B11 H11 123.8 . .
B6 B11 H11 121.5 . .
B10 B11 H11 122.2 . .
B12 B11 H11 122.3 . .
B7 B11 H11 121.6 . .
B10 B12 B9 60.1(3) . .
B10 B12 B11 59.9(3) . .
B9 B12 B11 108.1(4) . .
B10 B12 B7 108.0(3) . .
B9 B12 B7 107.9(4) . .
B11 B12 B7 60.2(3) . .
B10 B12 B8 107.9(4) . .
B9 B12 B8 60.0(3) . .
B11 B12 B8 107.8(4) . .
B7 B12 B8 59.7(3) . .
B10 B12 H12 121.7 . .
B9 B12 H12 121.6 . .
B11 B12 H12 121.7 . .
B7 B12 H12 121.8 . .
B8 B12 H12 121.9 . .
C11 C1 C2 117.5(4) . .
C11 C1 B4 121.9(4) . .
C2 C1 B4 110.6(3) . .
C11 C1 B5 121.3(4) . .
C2 C1 B5 110.8(3) . .
B4 C1 B5 63.2(3) . .
C11 C1 B3 117.5(4) . .
C2 C1 B3 61.0(3) . .
B4 C1 B3 61.9(3) . .
B5 C1 B3 113.9(3) . .
C11 C1 B6 116.7(4) . .
C2 C1 B6 60.8(3) . .
B4 C1 B6 114.2(4) . .
B5 C1 B6 62.5(3) . .
B3 C1 B6 113.1(3) . .
C24 C2 C1 117.0(3) . .
C24 C2 B11 124.6(4) . .
C1 C2 B11 109.9(3) . .
C24 C2 B7 121.2(4) . .
C1 C2 B7 109.5(3) . .
B11 C2 B7 63.1(3) . .
C24 C2 B6 119.4(4) . .
C1 C2 B6 60.6(3) . .
B11 C2 B6 62.2(3) . .
B7 C2 B6 113.8(3) . .
C24 C2 B3 114.6(3) . .
C1 C2 B3 60.4(3) . .
B11 C2 B3 113.2(3) . .
B7 C2 B3 61.6(3) . .
B6 C2 B3 112.4(3) . .
C12 C11 C1 176.9(5) . .
C11 C12 C13 178.5(5) . .
C14 C13 C23 121.9(4) . 3_777
C14 C13 C12 119.2(5) . .
C23 C13 C12 118.8(5) 3_777 .
C13 C14 C15 122.9(5) . .
C13 C14 C23 119.2(5) . .
C15 C14 C23 117.9(5) . .
C16 C15 C14 121.9(5) . .
C16 C15 H15 119.1 . .
C14 C15 H15 119.1 . .
C17 C16 C15 119.5(6) . .
C17 C16 C21 119.7(6) . .
C15 C16 C21 120.6(5) . .
C16 C17 C18 123.9(10) . .
C16 C17 H17 118.0 . .
C18 C17 H17 118.0 . .
C17 C18 C19 115.7(11) . .
C17 C18 H18 122.2 . .
C19 C18 H18 122.2 . .
C20 C19 C18 117.3(10) . .
C20 C19 H19 121.3 . .
C18 C19 H19 121.3 . .
C21 C20 C19 121.8(9) . .
C21 C20 H20 119.1 . .
C19 C20 H20 119.1 . .
C20 C21 C22 118.8(6) . .
C20 C21 C16 121.5(7) . .
C22 C21 C16 119.7(5) . .
C21 C22 C23 121.0(5) . .
C21 C22 H22 119.5 . .
C23 C22 H22 119.5 . .
C13 C23 C22 122.2(4) 3_777 .
C13 C23 C14 119.0(5) 3_777 .
C22 C23 C14 118.9(5) . .
C25 C24 C2 115.6(4) . .
C25 C24 H24A 108.4 . .
C2 C24 H24A 108.4 . .
C25 C24 H24B 108.4 . .
C2 C24 H24B 108.4 . .
H24A C24 H24B 107.4 . .
C24 C25 C26 113.2(4) . .
C24 C25 H25A 108.9 . .
C26 C25 H25A 108.9 . .
C24 C25 H25B 108.9 . .
C26 C25 H25B 108.9 . .
H25A C25 H25B 107.8 . .
C27 C26 C25 111.9(5) . .
C27 C26 H26A 109.2 . .
C25 C26 H26A 109.2 . .
C27 C26 H26B 109.2 . .
C25 C26 H26B 109.2 . .
H26A C26 H26B 107.9 . .
C26 C27 H27A 109.5 . .
C26 C27 H27B 109.5 . .
H27A C27 H27B 109.5 . .
C26 C27 H27C 109.5 . .
H27A C27 H27C 109.5 . .
H27B C27 H27C 109.5 . .

loop_
_geom_bond_atom_site_label_1
_geom_bond_atom_site_label_2
_geom_bond_distance
_geom_bond_site_symmetry_2
B3 C1 1.728(6) .
B3 C2 1.738(6) .
B3 B8 1.748(7) .
B3 B7 1.763(7) .
B3 B4 1.768(7) .
B3 H3 1.1200 .
B4 C1 1.710(7) .
B4 B8 1.752(8) .
B4 B9 1.771(8) .
B4 B5 1.794(8) .
B4 H4 1.1200 .
B5 C1 1.716(7) .
B5 B9 1.765(8) .
B5 B10 1.770(8) .
B5 B6 1.785(8) .
B5 H5 1.1200 .
B6 C1 1.728(6) .
B6 C2 1.731(7) .
B6 B10 1.760(7) .
B6 B11 1.772(7) .
B6 H6 1.1200 .
B7 C2 1.706(6) .
B7 B8 1.779(8) .
B7 B12 1.782(7) .
B7 B11 1.783(7) .
B7 H7 1.1200 .
B8 B9 1.785(8) .
B8 B12 1.794(7) .
B8 H8 1.1200 .
B9 B12 1.775(8) .
B9 B10 1.778(7) .
B9 H9 1.1200 .
B10 B11 1.773(7) .
B10 B12 1.774(8) .
B10 H10 1.1200 .
B11 C2 1.700(6) .
B11 B12 1.775(7) .
B11 H11 1.1200 .
B12 H12 1.1200 .
C1 C11 1.416(6) .
C1 C2 1.694(6) .
C2 C24 1.524(6) .
C11 C12 1.205(7) .
C12 C13 1.432(7) .
C13 C14 1.392(7) .
C13 C23 1.410(7) 3_777
C14 C15 1.414(7) .
C14 C23 1.442(6) .
C15 C16 1.355(8) .
C15 H15 0.9500 .
C16 C17 1.301(11) .
C16 C21 1.423(7) .
C17 C18 1.363(12) .
C17 H17 0.9500 .
C18 C19 1.487(14) .
C18 H18 0.9500 .
C19 C20 1.410(13) .
C19 H19 0.9500 .
C20 C21 1.259(10) .
C20 H20 0.9500 .
C21 C22 1.369(7) .
C22 C23 1.424(7) .
C22 H22 0.9500 .
C23 C13 1.410(7) 3_777
C24 C25 1.487(6) .
C24 H24A 0.9900 .
C24 H24B 0.9900 .
C25 C26 1.519(6) .
C25 H25A 0.9900 .
C25 H25B 0.9900 .
C26 C27 1.517(7) .
C26 H26A 0.9900 .
C26 H26B 0.9900 .
C27 H27A 0.9800 .
C27 H27B 0.9800 .
C27 H27C 0.9800 .

loop_
_geom_torsion_atom_site_label_1
_geom_torsion_atom_site_label_2
_geom_torsion_atom_site_label_3
_geom_torsion_atom_site_label_4
_geom_torsion
_geom_torsion_site_symmetry_1
_geom_torsion_site_symmetry_2
_geom_torsion_site_symmetry_3
_geom_torsion_site_symmetry_4
C2 B3 B4 C1 -35.8(3) . . . .
B8 B3 B4 C1 -135.0(4) . . . .
B7 B3 B4 C1 -97.1(4) . . . .
C1 B3 B4 B8 135.0(4) . . . .
C2 B3 B4 B8 99.1(4) . . . .
B7 B3 B4 B8 37.8(3) . . . .
C1 B3 B4 B9 96.6(4) . . . .
C2 B3 B4 B9 60.8(4) . . . .
B8 B3 B4 B9 -38.3(3) . . . .
B7 B3 B4 B9 -0.5(5) . . . .
C1 B3 B4 B5 33.9(3) . . . .
C2 B3 B4 B5 -2.0(5) . . . .
B8 B3 B4 B5 -101.1(4) . . . .
B7 B3 B4 B5 -63.2(4) . . . .
B8 B4 B5 C1 -97.4(4) . . . .
B3 B4 B5 C1 -34.3(3) . . . .
B9 B4 B5 C1 -134.8(4) . . . .
C1 B4 B5 B9 134.8(4) . . . .
B8 B4 B5 B9 37.4(4) . . . .
B3 B4 B5 B9 100.6(4) . . . .
C1 B4 B5 B10 96.7(4) . . . .
B8 B4 B5 B10 -0.7(5) . . . .
B3 B4 B5 B10 62.4(5) . . . .
B9 B4 B5 B10 -38.1(4) . . . .
C1 B4 B5 B6 34.1(3) . . . .
B8 B4 B5 B6 -63.2(5) . . . .
B3 B4 B5 B6 -0.1(5) . . . .
B9 B4 B5 B6 -100.7(4) . . . .
B9 B5 B6 C1 -96.7(4) . . . .
B10 B5 B6 C1 -134.4(4) . . . .
B4 B5 B6 C1 -33.8(3) . . . .
C1 B5 B6 C2 36.0(3) . . . .
B9 B5 B6 C2 -60.8(4) . . . .
B10 B5 B6 C2 -98.4(4) . . . .
B4 B5 B6 C2 2.2(5) . . . .
C1 B5 B6 B10 134.4(4) . . . .
B9 B5 B6 B10 37.7(4) . . . .
B4 B5 B6 B10 100.6(4) . . . .
C1 B5 B6 B11 96.9(4) . . . .
B9 B5 B6 B11 0.2(5) . . . .
B10 B5 B6 B11 -37.5(3) . . . .
B4 B5 B6 B11 63.1(5) . . . .
C1 B3 B7 C2 36.2(3) . . . .
B8 B3 B7 C2 135.0(4) . . . .
B4 B3 B7 C2 97.6(4) . . . .
C1 B3 B7 B8 -98.8(4) . . . .
C2 B3 B7 B8 -135.0(4) . . . .
B4 B3 B7 B8 -37.3(3) . . . .
C1 B3 B7 B12 -61.2(4) . . . .
C2 B3 B7 B12 -97.4(4) . . . .
B8 B3 B7 B12 37.6(3) . . . .
B4 B3 B7 B12 0.2(4) . . . .
C1 B3 B7 B11 1.9(4) . . . .
C2 B3 B7 B11 -34.3(3) . . . .
B8 B3 B7 B11 100.7(4) . . . .
B4 B3 B7 B11 63.3(4) . . . .
C1 B3 B8 B4 -38.7(3) . . . .
C2 B3 B8 B4 -99.6(4) . . . .
B7 B3 B8 B4 -138.3(4) . . . .
C1 B3 B8 B7 99.6(3) . . . .
C2 B3 B8 B7 38.7(3) . . . .
B4 B3 B8 B7 138.3(4) . . . .
C1 B3 B8 B9 -0.6(4) . . . .
C2 B3 B8 B9 -61.5(4) . . . .
B7 B3 B8 B9 -100.2(4) . . . .
B4 B3 B8 B9 38.0(4) . . . .
C1 B3 B8 B12 62.3(4) . . . .
C2 B3 B8 B12 1.4(5) . . . .
B7 B3 B8 B12 -37.3(3) . . . .
B4 B3 B8 B12 100.9(4) . . . .
C1 B4 B8 B3 39.3(3) . . . .
B9 B4 B8 B3 137.5(4) . . . .
B5 B4 B8 B3 100.8(4) . . . .
C1 B4 B8 B7 1.9(5) . . . .
B3 B4 B8 B7 -37.4(3) . . . .
B9 B4 B8 B7 100.1(4) . . . .
B5 B4 B8 B7 63.4(5) . . . .
C1 B4 B8 B9 -98.2(4) . . . .
B3 B4 B8 B9 -137.5(4) . . . .
B5 B4 B8 B9 -36.8(4) . . . .
C1 B4 B8 B12 -61.5(5) . . . .
B3 B4 B8 B12 -100.8(4) . . . .
B9 B4 B8 B12 36.8(3) . . . .
B5 B4 B8 B12 0.0(5) . . . .
C2 B7 B8 B3 -39.6(3) . . . .
B12 B7 B8 B3 -138.1(4) . . . .
B11 B7 B8 B3 -100.7(4) . . . .
C2 B7 B8 B4 -1.9(5) . . . .
B3 B7 B8 B4 37.7(4) . . . .
B12 B7 B8 B4 -100.4(4) . . . .
B11 B7 B8 B4 -63.0(5) . . . .
C2 B7 B8 B9 61.7(4) . . . .
B3 B7 B8 B9 101.3(4) . . . .
B12 B7 B8 B9 -36.8(3) . . . .
B11 B7 B8 B9 0.6(5) . . . .
C2 B7 B8 B12 98.5(4) . . . .
B3 B7 B8 B12 138.1(4) . . . .
B11 B7 B8 B12 37.4(3) . . . .
C1 B5 B9 B4 38.5(3) . . . .
B10 B5 B9 B4 137.4(4) . . . .
B6 B5 B9 B4 100.3(4) . . . .
C1 B5 B9 B12 -62.2(4) . . . .
B10 B5 B9 B12 36.7(4) . . . .
B6 B5 B9 B12 -0.4(5) . . . .
B4 B5 B9 B12 -100.7(4) . . . .
C1 B5 B9 B10 -98.9(4) . . . .
B6 B5 B9 B10 -37.2(4) . . . .
B4 B5 B9 B10 -137.4(4) . . . .
C1 B5 B9 B8 1.9(5) . . . .
B10 B5 B9 B8 100.8(4) . . . .
B6 B5 B9 B8 63.7(5) . . . .
B4 B5 B9 B8 -36.6(4) . . . .
C1 B4 B9 B5 -38.7(3) . . . .
B8 B4 B9 B5 -138.7(4) . . . .
B3 B4 B9 B5 -100.9(4) . . . .
C1 B4 B9 B12 62.8(5) . . . .
B8 B4 B9 B12 -37.2(3) . . . .
B3 B4 B9 B12 0.5(5) . . . .
B5 B4 B9 B12 101.5(4) . . . .
C1 B4 B9 B10 -0.6(5) . . . .
B8 B4 B9 B10 -100.6(4) . . . .
B3 B4 B9 B10 -62.8(5) . . . .
B5 B4 B9 B10 38.1(4) . . . .
C1 B4 B9 B8 100.0(4) . . . .
B3 B4 B9 B8 37.7(3) . . . .
B5 B4 B9 B8 138.7(4) . . . .
B3 B8 B9 B5 -0.8(5) . . . .
B4 B8 B9 B5 37.5(4) . . . .
B7 B8 B9 B5 -64.2(5) . . . .
B12 B8 B9 B5 -101.1(4) . . . .
B3 B8 B9 B4 -38.3(3) . . . .
B7 B8 B9 B4 -101.6(4) . . . .
B12 B8 B9 B4 -138.6(4) . . . .
B3 B8 B9 B12 100.3(4) . . . .
B4 B8 B9 B12 138.6(4) . . . .
B7 B8 B9 B12 36.9(3) . . . .
B3 B8 B9 B10 62.6(5) . . . .
B4 B8 B9 B10 100.9(4) . . . .
B7 B8 B9 B10 -0.7(5) . . . .
B12 B8 B9 B10 -37.7(3) . . . .
C1 B6 B10 B5 39.0(3) . . . .
C2 B6 B10 B5 99.9(4) . . . .
B11 B6 B10 B5 138.2(4) . . . .
C1 B6 B10 B11 -99.2(4) . . . .
C2 B6 B10 B11 -38.3(3) . . . .
B5 B6 B10 B11 -138.2(4) . . . .
C1 B6 B10 B12 -61.9(4) . . . .
C2 B6 B10 B12 -1.0(5) . . . .
B11 B6 B10 B12 37.3(3) . . . .
B5 B6 B10 B12 -100.9(4) . . . .
C1 B6 B10 B9 1.6(5) . . . .
C2 B6 B10 B9 62.5(4) . . . .
B11 B6 B10 B9 100.8(4) . . . .
B5 B6 B10 B9 -37.4(4) . . . .
C1 B5 B10 B6 -39.4(3) . . . .
B9 B5 B10 B6 -138.0(4) . . . .
B4 B5 B10 B6 -100.2(4) . . . .
C1 B5 B10 B11 -1.8(5) . . . .
B9 B5 B10 B11 -100.4(4) . . . .
B6 B5 B10 B11 37.6(3) . . . .
B4 B5 B10 B11 -62.6(5) . . . .
C1 B5 B10 B12 61.9(4) . . . .
B9 B5 B10 B12 -36.7(4) . . . .
B6 B5 B10 B12 101.3(4) . . . .
B4 B5 B10 B12 1.1(5) . . . .
C1 B5 B10 B9 98.6(4) . . . .
B6 B5 B10 B9 138.0(4) . . . .
B4 B5 B10 B9 37.8(3) . . . .
B5 B9 B10 B6 37.9(4) . . . .
B4 B9 B10 B6 -0.6(5) . . . .
B12 B9 B10 B6 -101.0(4) . . . .
B8 B9 B10 B6 -63.1(5) . . . .
B4 B9 B10 B5 -38.5(4) . . . .
B12 B9 B10 B5 -139.0(4) . . . .
B8 B9 B10 B5 -101.0(4) . . . .
B5 B9 B10 B11 101.6(4) . . . .
B4 B9 B10 B11 63.1(5) . . . .
B12 B9 B10 B11 -37.4(3) . . . .
B8 B9 B10 B11 0.6(5) . . . .
B5 B9 B10 B12 139.0(4) . . . .
B4 B9 B10 B12 100.4(4) . . . .
B8 B9 B10 B12 37.9(4) . . . .
C1 B6 B11 C2 -36.6(3) . . . .
B10 B6 B11 C2 -135.1(4) . . . .
B5 B6 B11 C2 -97.8(4) . . . .
C1 B6 B11 B10 98.5(4) . . . .
C2 B6 B11 B10 135.1(4) . . . .
B5 B6 B11 B10 37.3(3) . . . .
C1 B6 B11 B12 61.3(4) . . . .
C2 B6 B11 B12 97.9(4) . . . .
B10 B6 B11 B12 -37.2(3) . . . .
B5 B6 B11 B12 0.2(5) . . . .
C1 B6 B11 B7 -2.2(4) . . . .
C2 B6 B11 B7 34.4(3) . . . .
B10 B6 B11 B7 -100.7(4) . . . .
B5 B6 B11 B7 -63.4(4) . . . .
B6 B10 B11 C2 39.4(3) . . . .
B5 B10 B11 C2 1.5(5) . . . .
B12 B10 B11 C2 -99.0(4) . . . .
B9 B10 B11 C2 -61.7(4) . . . .
B5 B10 B11 B6 -37.9(4) . . . .
B12 B10 B11 B6 -138.4(4) . . . .
B9 B10 B11 B6 -101.1(4) . . . .
B6 B10 B11 B12 138.4(4) . . . .
B5 B10 B11 B12 100.5(4) . . . .
B9 B10 B11 B12 37.3(4) . . . .
B6 B10 B11 B7 100.8(4) . . . .
B5 B10 B11 B7 63.0(4) . . . .
B12 B10 B11 B7 -37.5(3) . . . .
B9 B10 B11 B7 -0.2(5) . . . .
B3 B7 B11 C2 35.1(3) . . . .
B8 B7 B11 C2 97.6(4) . . . .
B12 B7 B11 C2 135.3(4) . . . .
C2 B7 B11 B6 -34.9(3) . . . .
B3 B7 B11 B6 0.2(5) . . . .
B8 B7 B11 B6 62.8(4) . . . .
B12 B7 B11 B6 100.5(4) . . . .
C2 B7 B11 B10 -97.9(4) . . . .
B3 B7 B11 B10 -62.8(4) . . . .
B8 B7 B11 B10 -0.2(5) . . . .
B12 B7 B11 B10 37.5(3) . . . .
C2 B7 B11 B12 -135.3(4) . . . .
B3 B7 B11 B12 -100.3(4) . . . .
B8 B7 B11 B12 -37.7(3) . . . .
B6 B10 B12 B9 100.9(4) . . . .
B5 B10 B12 B9 36.6(3) . . . .
B11 B10 B12 B9 138.3(4) . . . .
B6 B10 B12 B11 -37.4(3) . . . .
B5 B10 B12 B11 -101.7(4) . . . .
B9 B10 B12 B11 -138.3(4) . . . .
B6 B10 B12 B7 0.1(5) . . . .
B5 B10 B12 B7 -64.2(5) . . . .
B11 B10 B12 B7 37.5(3) . . . .
B9 B10 B12 B7 -100.7(4) . . . .
B6 B10 B12 B8 63.2(5) . . . .
B5 B10 B12 B8 -1.1(5) . . . .
B11 B10 B12 B8 100.6(4) . . . .
B9 B10 B12 B8 -37.7(3) . . . .
B5 B9 B12 B10 -36.8(4) . . . .
B4 B9 B12 B10 -101.3(4) . . . .
B8 B9 B12 B10 -137.9(4) . . . .
B5 B9 B12 B11 0.5(5) . . . .
B4 B9 B12 B11 -64.0(5) . . . .
B10 B9 B12 B11 37.3(3) . . . .
B8 B9 B12 B11 -100.5(4) . . . .
B5 B9 B12 B7 64.1(5) . . . .
B4 B9 B12 B7 -0.4(5) . . . .
B10 B9 B12 B7 100.9(4) . . . .
B8 B9 B12 B7 -36.9(3) . . . .
B5 B9 B12 B8 101.1(4) . . . .
B4 B9 B12 B8 36.6(3) . . . .
B10 B9 B12 B8 137.9(4) . . . .
C2 B11 B12 B10 99.6(4) . . . .
B6 B11 B12 B10 37.0(3) . . . .
B7 B11 B12 B10 138.1(4) . . . .
C2 B11 B12 B9 62.2(4) . . . .
B6 B11 B12 B9 -0.4(5) . . . .
B10 B11 B12 B9 -37.4(3) . . . .
B7 B11 B12 B9 100.7(4) . . . .
C2 B11 B12 B7 -38.5(3) . . . .
B6 B11 B12 B7 -101.1(4) . . . .
B10 B11 B12 B7 -138.1(4) . . . .
C2 B11 B12 B8 -1.2(5) . . . .
B6 B11 B12 B8 -63.9(4) . . . .
B10 B11 B12 B8 -100.8(4) . . . .
B7 B11 B12 B8 37.3(3) . . . .
C2 B7 B12 B10 0.8(5) . . . .
B3 B7 B12 B10 63.7(4) . . . .
B8 B7 B12 B10 100.7(4) . . . .
B11 B7 B12 B10 -37.4(3) . . . .
C2 B7 B12 B9 -62.8(4) . . . .
B3 B7 B12 B9 0.1(5) . . . .
B8 B7 B12 B9 37.1(3) . . . .
B11 B7 B12 B9 -101.0(4) . . . .
C2 B7 B12 B11 38.2(3) . . . .
B3 B7 B12 B11 101.1(4) . . . .
B8 B7 B12 B11 138.1(4) . . . .
C2 B7 B12 B8 -99.9(4) . . . .
B3 B7 B12 B8 -37.0(3) . . . .
B11 B7 B12 B8 -138.1(4) . . . .
B3 B8 B12 B10 -63.4(5) . . . .
B4 B8 B12 B10 0.7(5) . . . .
B7 B8 B12 B10 -100.8(4) . . . .
B9 B8 B12 B10 37.7(3) . . . .
B3 B8 B12 B9 -101.1(4) . . . .
B4 B8 B12 B9 -37.0(3) . . . .
B7 B8 B12 B9 -138.5(4) . . . .
B3 B8 B12 B11 -0.1(5) . . . .
B4 B8 B12 B11 64.0(5) . . . .
B7 B8 B12 B11 -37.5(3) . . . .
B9 B8 B12 B11 101.0(4) . . . .
B3 B8 B12 B7 37.4(3) . . . .
B4 B8 B12 B7 101.5(4) . . . .
B9 B8 B12 B7 138.5(4) . . . .
B8 B4 C1 C11 -145.8(4) . . . .
B3 B4 C1 C11 -106.5(5) . . . .
B9 B4 C1 C11 150.9(4) . . . .
B5 B4 C1 C11 111.8(5) . . . .
B8 B4 C1 C2 -1.2(5) . . . .
B3 B4 C1 C2 38.1(3) . . . .
B9 B4 C1 C2 -64.5(4) . . . .
B5 B4 C1 C2 -103.6(4) . . . .
B8 B4 C1 B5 102.4(4) . . . .
B3 B4 C1 B5 141.7(4) . . . .
B9 B4 C1 B5 39.1(4) . . . .
B8 B4 C1 B3 -39.3(3) . . . .
B9 B4 C1 B3 -102.6(4) . . . .
B5 B4 C1 B3 -141.7(4) . . . .
B8 B4 C1 B6 65.0(5) . . . .
B3 B4 C1 B6 104.3(4) . . . .
B9 B4 C1 B6 1.7(5) . . . .
B5 B4 C1 B6 -37.3(4) . . . .
B9 B5 C1 C11 -151.9(4) . . . .
B10 B5 C1 C11 145.4(4) . . . .
B6 B5 C1 C11 106.0(5) . . . .
B4 B5 C1 C11 -112.6(5) . . . .
B9 B5 C1 C2 64.0(4) . . . .
B10 B5 C1 C2 1.4(5) . . . .
B6 B5 C1 C2 -38.1(3) . . . .
B4 B5 C1 C2 103.3(4) . . . .
B9 B5 C1 B4 -39.2(4) . . . .
B10 B5 C1 B4 -101.9(4) . . . .
B6 B5 C1 B4 -141.4(4) . . . .
B9 B5 C1 B3 -2.5(5) . . . .
B10 B5 C1 B3 -65.2(4) . . . .
B6 B5 C1 B3 -104.6(4) . . . .
B4 B5 C1 B3 36.8(4) . . . .
B9 B5 C1 B6 102.2(4) . . . .
B10 B5 C1 B6 39.5(3) . . . .
B4 B5 C1 B6 141.4(4) . . . .
C2 B3 C1 C11 -107.9(4) . . . .
B8 B3 C1 C11 152.6(4) . . . .
B7 B3 C1 C11 -144.0(4) . . . .
B4 B3 C1 C11 113.4(4) . . . .
B8 B3 C1 C2 -99.4(3) . . . .
B7 B3 C1 C2 -36.1(3) . . . .
B4 B3 C1 C2 -138.7(4) . . . .
C2 B3 C1 B4 138.7(4) . . . .
B8 B3 C1 B4 39.3(3) . . . .
B7 B3 C1 B4 102.6(4) . . . .
C2 B3 C1 B5 101.4(4) . . . .
B8 B3 C1 B5 2.0(5) . . . .
B7 B3 C1 B5 65.3(4) . . . .
B4 B3 C1 B5 -37.3(4) . . . .
C2 B3 C1 B6 32.6(3) . . . .
B8 B3 C1 B6 -66.8(4) . . . .
B7 B3 C1 B6 -3.5(5) . . . .
B4 B3 C1 B6 -106.1(4) . . . .
C2 B6 C1 C11 108.2(4) . . . .
B10 B6 C1 C11 -153.0(4) . . . .
B11 B6 C1 C11 144.5(4) . . . .
B5 B6 C1 C11 -113.2(5) . . . .
B10 B6 C1 C2 98.9(4) . . . .
B11 B6 C1 C2 36.3(3) . . . .
B5 B6 C1 C2 138.6(4) . . . .
C2 B6 C1 B4 -101.0(4) . . . .
B10 B6 C1 B4 -2.1(5) . . . .
B11 B6 C1 B4 -64.7(4) . . . .
B5 B6 C1 B4 37.6(4) . . . .
C2 B6 C1 B5 -138.6(4) . . . .
B10 B6 C1 B5 -39.7(3) . . . .
B11 B6 C1 B5 -102.3(4) . . . .
C2 B6 C1 B3 -32.7(3) . . . .
B10 B6 C1 B3 66.2(4) . . . .
B11 B6 C1 B3 3.6(5) . . . .
B5 B6 C1 B3 105.9(4) . . . .
C11 C1 C2 C24 3.5(5) . . . .
B4 C1 C2 C24 -142.8(4) . . . .
B5 C1 C2 C24 149.1(4) . . . .
B3 C1 C2 C24 -104.4(4) . . . .
B6 C1 C2 C24 110.2(4) . . . .
C11 C1 C2 B11 -146.0(4) . . . .
B4 C1 C2 B11 67.6(4) . . . .
B5 C1 C2 B11 -0.5(4) . . . .
B3 C1 C2 B11 106.1(4) . . . .
B6 C1 C2 B11 -39.3(3) . . . .
C11 C1 C2 B7 146.4(4) . . . .
B4 C1 C2 B7 0.0(5) . . . .
B5 C1 C2 B7 -68.1(4) . . . .
B3 C1 C2 B7 38.5(3) . . . .
B6 C1 C2 B7 -106.9(4) . . . .
C11 C1 C2 B6 -106.7(4) . . . .
B4 C1 C2 B6 106.9(4) . . . .
B5 C1 C2 B6 38.8(3) . . . .
B3 C1 C2 B6 145.4(4) . . . .
C11 C1 C2 B3 107.9(4) . . . .
B4 C1 C2 B3 -38.5(3) . . . .
B5 C1 C2 B3 -106.6(4) . . . .
B6 C1 C2 B3 -145.4(4) . . . .
B6 B11 C2 C24 -108.1(5) . . . .
B10 B11 C2 C24 -147.4(4) . . . .
B12 B11 C2 C24 150.0(4) . . . .
B7 B11 C2 C24 110.8(5) . . . .
B6 B11 C2 C1 38.6(3) . . . .
B10 B11 C2 C1 -0.7(4) . . . .
B12 B11 C2 C1 -63.2(4) . . . .
B7 B11 C2 C1 -102.5(4) . . . .
B6 B11 C2 B7 141.1(4) . . . .
B10 B11 C2 B7 101.8(4) . . . .
B12 B11 C2 B7 39.2(3) . . . .
B10 B11 C2 B6 -39.3(3) . . . .
B12 B11 C2 B6 -101.8(4) . . . .
B7 B11 C2 B6 -141.1(4) . . . .
B6 B11 C2 B3 104.0(4) . . . .
B10 B11 C2 B3 64.8(4) . . . .
B12 B11 C2 B3 2.2(5) . . . .
B7 B11 C2 B3 -37.0(4) . . . .
B3 B7 C2 C24 103.1(4) . . . .
B8 B7 C2 C24 142.2(4) . . . .
B12 B7 C2 C24 -154.8(4) . . . .
B11 B7 C2 C24 -115.9(4) . . . .
B3 B7 C2 C1 -38.0(3) . . . .
B8 B7 C2 C1 1.1(4) . . . .
B12 B7 C2 C1 64.1(4) . . . .
B11 B7 C2 C1 103.0(4) . . . .
B3 B7 C2 B11 -141.0(4) . . . .
B8 B7 C2 B11 -101.9(4) . . . .
B12 B7 C2 B11 -38.9(3) . . . .
B3 B7 C2 B6 -103.6(4) . . . .
B8 B7 C2 B6 -64.5(4) . . . .
B12 B7 C2 B6 -1.5(5) . . . .
B11 B7 C2 B6 37.4(3) . . . .
B8 B7 C2 B3 39.1(3) . . . .
B12 B7 C2 B3 102.1(4) . . . .
B11 B7 C2 B3 141.0(4) . . . .
C1 B6 C2 C24 -106.3(4) . . . .
B10 B6 C2 C24 155.4(4) . . . .
B11 B6 C2 C24 116.0(4) . . . .
B5 B6 C2 C24 -142.2(4) . . . .
B10 B6 C2 C1 -98.3(4) . . . .
B11 B6 C2 C1 -137.7(3) . . . .
B5 B6 C2 C1 -35.9(3) . . . .
C1 B6 C2 B11 137.7(3) . . . .
B10 B6 C2 B11 39.4(3) . . . .
B5 B6 C2 B11 101.8(4) . . . .
C1 B6 C2 B7 99.9(4) . . . .
B10 B6 C2 B7 1.6(5) . . . .
B11 B6 C2 B7 -37.8(3) . . . .
B5 B6 C2 B7 64.0(4) . . . .
C1 B6 C2 B3 32.3(3) . . . .
B10 B6 C2 B3 -66.0(4) . . . .
B11 B6 C2 B3 -105.4(4) . . . .
B5 B6 C2 B3 -3.6(5) . . . .
C1 B3 C2 C24 108.3(4) . . . .
B8 B3 C2 C24 -153.5(4) . . . .
B7 B3 C2 C24 -113.5(4) . . . .
B4 B3 C2 C24 144.2(4) . . . .
B8 B3 C2 C1 98.2(4) . . . .
B7 B3 C2 C1 138.1(4) . . . .
B4 B3 C2 C1 35.8(3) . . . .
C1 B3 C2 B11 -100.5(4) . . . .
B8 B3 C2 B11 -2.3(5) . . . .
B7 B3 C2 B11 37.7(4) . . . .
B4 B3 C2 B11 -64.6(4) . . . .
C1 B3 C2 B7 -138.1(4) . . . .
B8 B3 C2 B7 -39.9(3) . . . .
B4 B3 C2 B7 -102.3(4) . . . .
C1 B3 C2 B6 -32.3(3) . . . .
B8 B3 C2 B6 65.9(4) . . . .
B7 B3 C2 B6 105.8(4) . . . .
B4 B3 C2 B6 3.5(5) . . . .
C2 C1 C11 C12 107(10) . . . .
B4 C1 C11 C12 -111(10) . . . .
B5 C1 C11 C12 -35(10) . . . .
B3 C1 C11 C12 177(100) . . . .
B6 C1 C11 C12 38(10) . . . .
C1 C11 C12 C13 18(30) . . . .
C11 C12 C13 C14 -89(22) . . . .
C11 C12 C13 C23 89(22) . . . 3_777
C23 C13 C14 C15 -179.0(5) 3_777 . . .
C12 C13 C14 C15 -1.1(8) . . . .
C23 C13 C14 C23 0.6(8) 3_777 . . .
C12 C13 C14 C23 178.5(4) . . . .
C13 C14 C15 C16 179.3(5) . . . .
C23 C14 C15 C16 -0.3(8) . . . .
C14 C15 C16 C17 -174.6(6) . . . .
C14 C15 C16 C21 0.8(8) . . . .
C15 C16 C17 C18 178.7(7) . . . .
C21 C16 C17 C18 3.2(12) . . . .
C16 C17 C18 C19 -1.0(14) . . . .
C17 C18 C19 C20 -1.7(13) . . . .
C18 C19 C20 C21 2.1(14) . . . .
C19 C20 C21 C22 -177.7(7) . . . .
C19 C20 C21 C16 0.0(12) . . . .
C17 C16 C21 C20 -2.8(10) . . . .
C15 C16 C21 C20 -178.2(6) . . . .
C17 C16 C21 C22 175.0(6) . . . .
C15 C16 C21 C22 -0.5(8) . . . .
C20 C21 C22 C23 177.3(6) . . . .
C16 C21 C22 C23 -0.5(7) . . . .
C21 C22 C23 C13 -178.6(5) . . . 3_777
C21 C22 C23 C14 1.0(7) . . . .
C13 C14 C23 C13 -0.5(8) . . . 3_777
C15 C14 C23 C13 179.0(5) . . . 3_777
C13 C14 C23 C22 179.8(4) . . . .
C15 C14 C23 C22 -0.6(7) . . . .
C1 C2 C24 C25 -113.8(4) . . . .
B11 C2 C24 C25 30.8(6) . . . .
B7 C2 C24 C25 107.8(5) . . . .
B6 C2 C24 C25 -44.0(6) . . . .
B3 C2 C24 C25 178.2(4) . . . .
C2 C24 C25 C26 179.8(4) . . . .
C24 C25 C26 C27 -178.9(5) . . . .
